data_7244568
loop_
_publ_author_name
'Cao, Ming-Yang'
'Hu, Chun-Li'
'Chen, Peng-Fei'
'Wang, Qian'
'Li, Bing-Xuan'
'Lin, Yuan'
'Mao, Jiang-Gao'

_publ_section_title
;
 Cd4REO(BO3)3 (RE = Sm, Eu, Tb): three new cadmium--rare earth oxyborates
 with both good NLO and luminescence properties
;
_journal_name_full CrystEngComm
_journal_paper_doi 10.1039/D2CE00080F
_journal_year 2022
_chemical_formula_moiety '0.5(B6 Cd8 O20 Sm2)'
_chemical_formula_sum 'B3 Cd4 O10 Sm'
_chemical_formula_weight 792.38
_space_group_crystal_system monoclinic
_space_group_IT_number 8
_space_group_name_Hall 'C -2y'
_space_group_name_H-M_alt 'C 1 m 1'
_atom_sites_solution_primary iterative
_audit_creation_date 2021-09-29
_audit_creation_method
;
Olex2 1.2-alpha
(compiled 2018.07.26 svn.r3523 for OlexSys, GUI svn.r5532)
;
_audit_update_record
;
2022-01-03 deposited with the CCDC.	2022-02-11 downloaded from the CCDC.
;
_cell_angle_alpha 90
_cell_angle_beta 100.208(10)
_cell_angle_gamma 90
_cell_formula_units_Z 2
_cell_length_a 7.9798(8)
_cell_length_b 15.7654(16)
_cell_length_c 3.5051(4)
_cell_measurement_reflns_used 2319
_cell_measurement_temperature 293(2)
_cell_measurement_theta_max 29.7950
_cell_measurement_theta_min 2.8550
_cell_volume 433.98(8)
_computing_molecular_graphics 'Olex2 (Dolomanov et al., 2009)'
_computing_publication_material 'Olex2 (Dolomanov et al., 2009)'
_computing_structure_refinement 'olex2.refine (Bourhis et al., 2015)'
_computing_structure_solution 'olex2.solve (Bourhis et al., 2015)'
_diffrn_ambient_temperature 293(2)
_diffrn_measured_fraction_theta_full 0.998
_diffrn_measured_fraction_theta_max 0.998
_diffrn_measurement_device_type 'multiwire proportional'
_diffrn_measurement_method 'phi and omega scans'
_diffrn_radiation_monochromator graphite
_diffrn_radiation_type MoK\a
_diffrn_radiation_wavelength 0.71073
_diffrn_reflns_av_R_equivalents 0.0531
_diffrn_reflns_av_unetI/netI 0.0423
_diffrn_reflns_Laue_measured_fraction_full 0.998
_diffrn_reflns_Laue_measured_fraction_max 0.998
_diffrn_reflns_limit_h_max 10
_diffrn_reflns_limit_h_min -10
_diffrn_reflns_limit_k_max 20
_diffrn_reflns_limit_k_min -20
_diffrn_reflns_limit_l_max 4
_diffrn_reflns_limit_l_min -4
_diffrn_reflns_number 3875
_diffrn_reflns_point_group_measured_fraction_full 0.999
_diffrn_reflns_point_group_measured_fraction_max 0.999
_diffrn_reflns_theta_full 25.242
_diffrn_reflns_theta_max 27.099
_diffrn_reflns_theta_min 2.898
_exptl_absorpt_coefficient_mu 16.344
_exptl_absorpt_correction_T_max 1.00000
_exptl_absorpt_correction_T_min 0.61977
_exptl_absorpt_correction_type multi-scan
_exptl_absorpt_process_details
;
CrysAlisPro 1.171.39.9f (Rigaku Oxford Diffraction, 2015)
Empirical absorption correction using spherical harmonics,
 implemented in SCALE3 ABSPACK scaling algorithm.
;
_exptl_crystal_colour yellow
_exptl_crystal_colour_primary yellow
_exptl_crystal_density_diffrn 6.064
_exptl_crystal_description block
_exptl_crystal_F_000 698
_exptl_crystal_size_max 0.5
_exptl_crystal_size_mid 0.3
_exptl_crystal_size_min 0.3
_refine_diff_density_max 1.490
_refine_diff_density_min -1.956
_refine_diff_density_rms 0.276
_refine_ls_abs_structure_details
;
 Refined as an inversion twin.
;
_refine_ls_abs_structure_Flack 0.15(4)
_refine_ls_extinction_coef 0.0105(9)
_refine_ls_extinction_expression Fc^*^=kFc[1+0.001xFc^2^\l^3^/sin(2\q)]^-1/4^
_refine_ls_extinction_method 'SHELXL-2014/7 (Sheldrick 2014'
_refine_ls_goodness_of_fit_ref 1.025
_refine_ls_hydrogen_treatment undef
_refine_ls_matrix_type full
_refine_ls_number_parameters 90
_refine_ls_number_reflns 997
_refine_ls_number_restraints 20
_refine_ls_restrained_S_all 1.015
_refine_ls_R_factor_all 0.0301
_refine_ls_R_factor_gt 0.0296
_refine_ls_shift/su_max 0.000
_refine_ls_shift/su_mean 0.000
_refine_ls_structure_factor_coef Fsqd
_refine_ls_weighting_details 'w=1/[\s^2^(Fo^2^)+(0.0396P)^2^+10.5974P] where P=(Fo^2^+2Fc^2^)/3'
_refine_ls_weighting_scheme calc
_refine_ls_wR_factor_gt 0.0731
_refine_ls_wR_factor_ref 0.0735
_reflns_Friedel_coverage 0.982
_reflns_Friedel_fraction_full 1.000
_reflns_Friedel_fraction_max 1.000
_reflns_number_gt 983
_reflns_number_total 997
_reflns_threshold_expression 'I > 2\s(I)'
_cod_data_source_file d2ce00080f1.cif
_cod_data_source_block Cd4SmO(BO3)3
_cod_database_code 7244568
_shelx_shelxl_version_number 2014/7
_shelx_space_group_comment
;
The symmetry employed for this shelxl refinement is uniquely defined
by the following loop, which should always be used as a source of
symmetry information in preference to the above space-group names.
They are only intended as comments.
;
_shelx_estimated_absorpt_t_max 0.084
_shelx_estimated_absorpt_t_min 0.045
_olex2_refinement_description
;
1. Twinned data refinement
 Scales: 0.85(4)
 0.15(4)
2. Uiso/Uaniso restraints and constraints
Uanis(O4) \\sim Ueq, Uanis(B2) \\sim Ueq, Uanis(B1) \\sim Ueq: with sigma of
0.003 and sigma for terminal atoms of 0.006
;
_olex2_submission_special_instructions 'No special instructions were received'

loop_
_space_group_symop_operation_xyz
'x, y, z'
'x, -y, z'
'x+1/2, y+1/2, z'
'x+1/2, -y+1/2, z'

loop_
_atom_site_label
_atom_site_type_symbol
_atom_site_fract_x
_atom_site_fract_y
_atom_site_fract_z
_atom_site_U_iso_or_equiv
_atom_site_adp_type
_atom_site_occupancy
_atom_site_site_symmetry_order
_atom_site_calc_flag
_atom_site_refinement_flags_posn
_atom_site_refinement_flags_adp
_atom_site_refinement_flags_occupancy
_atom_site_disorder_assembly
_atom_site_disorder_group
Sm1 Sm 0.84837(16) 0.5000 0.4957(3) 0.0185(4) Uani 1 2 d S T P . .
Cd1 Cd 0.61739(15) 0.17828(7) 0.1442(3) 0.0111(4) Uani 1 1 d . . . . .
Cd2 Cd 0.49834(14) 0.38767(7) 0.8359(3) 0.0105(4) Uani 1 1 d . . . . .
B1 B 0.307(2) 0.1963(12) 0.594(5) 0.009(3) Uani 1 1 d . U . . .
B2 B 0.732(4) 0.0000 0.210(8) 0.010(5) Uani 1 2 d S TU P . .
O1 O 0.147(2) 0.1766(10) 0.390(5) 0.030(4) Uani 1 1 d . . . . .
O2 O 0.324(2) 0.2713(9) 0.796(4) 0.028(4) Uani 1 1 d . . . . .
O3 O 0.4442(17) 0.1455(9) 0.584(4) 0.021(3) Uani 1 1 d . . . . .
O4 O 0.558(3) 0.0000 0.092(6) 0.020(4) Uani 1 2 d S TU P . .
O5 O 0.8157(16) 0.0752(7) 0.266(3) 0.012(3) Uani 1 1 d . . . . .
O6 O 0.672(2) 0.5000 0.917(5) 0.015(4) Uani 1 2 d S T P . .

loop_
_atom_site_aniso_label
_atom_site_aniso_U_11
_atom_site_aniso_U_22
_atom_site_aniso_U_33
_atom_site_aniso_U_23
_atom_site_aniso_U_13
_atom_site_aniso_U_12
Sm1 0.0129(7) 0.0264(8) 0.0163(7) 0.000 0.0026(5) 0.000
Cd1 0.0110(6) 0.0125(6) 0.0105(6) -0.0008(5) 0.0041(5) 0.0013(5)
Cd2 0.0096(6) 0.0100(6) 0.0116(6) 0.0002(5) 0.0015(5) -0.0011(4)
B1 0.010(5) 0.008(5) 0.010(5) -0.001(4) 0.002(4) 0.002(4)
B2 0.010(6) 0.011(6) 0.008(6) 0.000 0.004(4) 0.000
O1 0.021(8) 0.048(10) 0.021(8) -0.008(7) 0.006(6) -0.019(7)
O2 0.039(9) 0.023(7) 0.029(9) -0.013(6) 0.024(7) -0.013(6)
O3 0.018(7) 0.023(7) 0.023(7) 0.001(6) 0.007(6) 0.009(6)
O4 0.018(5) 0.021(6) 0.019(5) 0.000 0.003(4) 0.000
O5 0.022(7) 0.009(6) 0.005(6) -0.001(4) 0.000(5) -0.007(5)
O6 0.013(9) 0.022(9) 0.011(9) 0.000 0.002(7) 0.000

loop_
_atom_type_symbol
_atom_type_description
_atom_type_scat_dispersion_real
_atom_type_scat_dispersion_imag
_atom_type_scat_source
B B 0.0013 0.0007 'International Tables Vol C Tables 4.2.6.8 and 6.1.1.4'
Cd Cd -0.8075 1.2024 'International Tables Vol C Tables 4.2.6.8 and 6.1.1.4'
Sm Sm -0.1638 3.4418 'International Tables Vol C Tables 4.2.6.8 and 6.1.1.4'
O O 0.0106 0.0060 'International Tables Vol C Tables 4.2.6.8 and 6.1.1.4'

loop_
_geom_angle_atom_site_label_1
_geom_angle_atom_site_label_2
_geom_angle_atom_site_label_3
_geom_angle
_geom_angle_site_symmetry_1
_geom_angle_site_symmetry_3
_geom_angle_publ_flag
Sm1 Sm1 Sm1 180.0 1_554 1_556 ?
Sm1 Sm1 Cd2 60.93(3) 1_554 1_554 ?
Sm1 Sm1 Cd2 60.93(3) 1_554 2_564 ?
Sm1 Sm1 Cd2 117.30(3) 1_554 . ?
Sm1 Sm1 Cd2 119.07(3) 1_556 1_554 ?
Sm1 Sm1 Cd2 62.70(3) 1_556 . ?
Sm1 Sm1 Cd2 119.07(3) 1_556 2_564 ?
Sm1 Sm1 Cd2 62.70(3) 1_556 2_565 ?
Sm1 Sm1 Cd2 117.30(3) 1_554 2_565 ?
Cd2 Sm1 Cd2 56.36(2) 2_565 2_564 ?
Cd2 Sm1 Cd2 84.36(4) 2_565 1_554 ?
Cd2 Sm1 Cd2 56.36(2) . 1_554 ?
Cd2 Sm1 Cd2 56.51(4) 1_554 2_564 ?
Cd2 Sm1 Cd2 84.36(4) . 2_564 ?
Cd2 Sm1 Cd2 57.54(4) . 2_565 ?
O3 Sm1 Sm1 85.8(3) 4 1_556 ?
O3 Sm1 Sm1 85.8(3) 3 1_556 ?
O3 Sm1 Sm1 94.2(3) 4 1_554 ?
O3 Sm1 Sm1 94.2(3) 3 1_554 ?
O3 Sm1 Cd2 135.4(3) 3 1_554 ?
O3 Sm1 Cd2 75.1(3) 4 . ?
O3 Sm1 Cd2 130.9(3) 3 . ?
O3 Sm1 Cd2 79.3(3) 4 1_554 ?
O3 Sm1 Cd2 75.1(3) 3 2_565 ?
O3 Sm1 Cd2 79.3(3) 3 2_564 ?
O3 Sm1 Cd2 135.4(3) 4 2_564 ?
O3 Sm1 Cd2 130.9(3) 4 2_565 ?
O3 Sm1 O3 142.8(7) 3 4 ?
O3 Sm1 O4 74.7(3) 4 3_556 ?
O3 Sm1 O4 74.7(3) 3 3_556 ?
O4 Sm1 Sm1 42.5(5) 3_556 1_556 ?
O4 Sm1 Sm1 137.5(5) 3_556 1_554 ?
O4 Sm1 Sm1 43.9(5) 3 1_554 ?
O4 Sm1 Sm1 136.1(5) 3 1_556 ?
O4 Sm1 Cd2 148.73(19) 3_556 1_554 ?
O4 Sm1 Cd2 148.0(2) 3 2_565 ?
O4 Sm1 Cd2 99.2(4) 3 1_554 ?
O4 Sm1 Cd2 148.73(19) 3_556 2_564 ?
O4 Sm1 Cd2 99.2(4) 3 2_564 ?
O4 Sm1 Cd2 148.0(2) 3 . ?
O4 Sm1 Cd2 99.6(4) 3_556 2_565 ?
O4 Sm1 Cd2 99.6(4) 3_556 . ?
O4 Sm1 O3 80.6(3) 3 4 ?
O4 Sm1 O3 80.6(3) 3 3 ?
O4 Sm1 O4 93.6(7) 3 3_556 ?
O6 Sm1 Sm1 38.7(5) . 1_556 ?
O6 Sm1 Sm1 37.8(5) 1_554 1_554 ?
O6 Sm1 Sm1 141.3(5) . 1_554 ?
O6 Sm1 Sm1 142.2(5) 1_554 1_556 ?
O6 Sm1 Cd2 84.5(4) 1_554 . ?
O6 Sm1 Cd2 85.4(4) . 1_554 ?
O6 Sm1 Cd2 34.4(3) . . ?
O6 Sm1 Cd2 84.5(4) 1_554 2_565 ?
O6 Sm1 Cd2 34.4(3) . 2_565 ?
O6 Sm1 Cd2 33.4(2) 1_554 2_564 ?
O6 Sm1 Cd2 33.4(2) 1_554 1_554 ?
O6 Sm1 Cd2 85.4(4) . 2_564 ?
O6 Sm1 O3 97.9(3) . 4 ?
O6 Sm1 O3 97.9(3) . 3 ?
O6 Sm1 O3 104.4(3) 1_554 3 ?
O6 Sm1 O3 104.4(3) 1_554 4 ?
O6 Sm1 O4 81.2(7) . 3_556 ?
O6 Sm1 O4 81.7(7) 1_554 3 ?
O6 Sm1 O4 175.3(7) 1_554 3_556 ?
O6 Sm1 O4 174.8(7) . 3 ?
O6 Sm1 O6 103.5(7) . 1_554 ?
B1 Cd1 O2 101.5(5) 4 1_554 ?
B1 Cd1 O4 143.1(6) 4 . ?
O1 Cd1 B1 29.6(5) 4 4 ?
O1 Cd1 O2 54.3(5) 4 4 ?
O1 Cd1 O2 71.9(5) 4 1_554 ?
O1 Cd1 O4 162.1(5) 4 . ?
O2 Cd1 B1 28.9(5) 4 4 ?
O2 Cd1 B1 72.2(5) 4_554 4 ?
O2 Cd1 O1 80.3(5) 4_554 4 ?
O2 Cd1 O2 87.8(6) 4_554 4 ?
O2 Cd1 O2 123.0(3) 4 1_554 ?
O2 Cd1 O2 101.7(4) 4_554 1_554 ?
O2 Cd1 O4 115.1(5) 4_554 . ?
O2 Cd1 O4 111.4(5) 1_554 . ?
O2 Cd1 O4 114.6(5) 4 . ?
O3 Cd1 B1 96.3(5) . 4 ?
O3 Cd1 B1 147.1(6) 1_554 4 ?
O3 Cd1 O1 121.9(5) 1_554 4 ?
O3 Cd1 O1 90.4(5) . 4 ?
O3 Cd1 O2 54.1(5) 1_554 1_554 ?
O3 Cd1 O2 176.0(5) 1_554 4 ?
O3 Cd1 O2 81.2(5) . 4 ?
O3 Cd1 O2 90.2(6) 1_554 4_554 ?
O3 Cd1 O2 168.5(5) . 4_554 ?
O3 Cd1 O2 81.8(4) . 1_554 ?
O3 Cd1 O3 100.6(6) 1_554 . ?
O3 Cd1 O4 73.1(5) . . ?
O3 Cd1 O4 69.4(6) 1_554 . ?
O3 Cd1 O5 107.5(5) 1_554 . ?
O5 Cd1 B1 96.4(5) . 4 ?
O5 Cd1 O1 126.0(5) . 4 ?
O5 Cd1 O2 79.0(4) . 4_554 ?
O5 Cd1 O2 161.4(4) . 1_554 ?
O5 Cd1 O2 75.5(4) . 4 ?
O5 Cd1 O3 101.3(5) . . ?
O5 Cd1 O4 53.5(5) . . ?
Sm1 Cd2 Sm1 56.36(2) . 1_556 ?
O1 Cd2 Sm1 59.3(4) 4 . ?
O1 Cd2 Sm1 58.3(4) 4_556 1_556 ?
O1 Cd2 Sm1 101.8(4) 4 1_556 ?
O1 Cd2 Sm1 100.1(4) 4_556 . ?
O1 Cd2 O1 97.1(5) 4_556 4 ?
O1 Cd2 O5 167.6(5) 4_556 4_455 ?
O1 Cd2 O5 81.7(4) 4_556 4_456 ?
O2 Cd2 Sm1 142.7(4) . 1_556 ?
O2 Cd2 Sm1 148.6(3) . . ?
O2 Cd2 O1 85.2(7) . 4_556 ?
O2 Cd2 O1 89.3(5) . 4 ?
O2 Cd2 O5 78.4(5) . 4_456 ?
O2 Cd2 O5 82.4(6) . 4_455 ?
O5 Cd2 Sm1 132.9(3) 4_456 . ?
O5 Cd2 Sm1 134.1(3) 4_455 1_556 ?
O5 Cd2 Sm1 88.0(3) 4_456 1_556 ?
O5 Cd2 Sm1 89.8(3) 4_455 . ?
O5 Cd2 O1 167.7(5) 4_456 4 ?
O5 Cd2 O1 81.4(4) 4_455 4 ?
O5 Cd2 O5 97.0(5) 4_455 4_456 ?
O6 Cd2 Sm1 33.9(4) . . ?
O6 Cd2 Sm1 33.7(5) . 1_556 ?
O6 Cd2 O1 92.8(6) . 4 ?
O6 Cd2 O1 91.4(6) . 4_556 ?
O6 Cd2 O2 176.2(7) . . ?
O6 Cd2 O5 99.4(5) . 4_456 ?
O6 Cd2 O5 100.9(5) . 4_455 ?
O1 B1 Cd1 60.7(10) . 4_455 ?
O2 B1 Cd1 71.1(11) . 4_455 ?
O2 B1 O1 117.2(17) . . ?
O3 B1 Cd1 139.4(12) . 4_455 ?
O3 B1 O1 121.8(17) . . ?
O3 B1 O2 121.0(17) . . ?
O5 B2 O4 119.1(12) . . ?
O5 B2 O4 119.1(12) 2 . ?
O5 B2 O5 122(2) . 2 ?
Cd2 O1 Cd1 96.4(6) 4_454 4_455 ?
Cd2 O1 Cd1 127.4(7) 4_455 4_455 ?
Cd2 O1 Cd2 97.1(5) 4_454 4_455 ?
B1 O1 Cd1 89.7(11) . 4_455 ?
B1 O1 Cd2 145.0(13) . 4_454 ?
B1 O1 Cd2 106.3(12) . 4_455 ?
Cd2 O2 Cd1 99.9(5) . 4_456 ?
B1 O2 Cd1 123.1(12) . 4_456 ?
B1 O2 Cd2 136.2(11) . . ?
Cd1 O3 Sm1 109.9(5) . 3_445 ?
Cd1 O3 Sm1 117.4(6) 1_556 3_445 ?
Cd1 O3 Cd1 100.6(6) 1_556 . ?
B1 O3 Sm1 108.9(12) . 3_445 ?
B1 O3 Cd1 117.6(12) . . ?
B1 O3 Cd1 102.5(11) . 1_556 ?
Sm1 O4 Sm1 93.6(7) 3_445 3_444 ?
Sm1 O4 Cd1 95.1(4) 3_445 . ?
Sm1 O4 Cd1 97.8(4) 3_444 . ?
B2 O4 Sm1 127.0(16) . 3_445 ?
B2 O4 Sm1 139.4(16) . 3_444 ?
B2 O4 Cd1 80.4(4) . . ?
Cd1 O5 Cd2 107.0(5) . 4 ?
Cd1 O5 Cd2 101.1(5) . 4_554 ?
Cd2 O5 Cd2 97.0(5) 4 4_554 ?
B2 O5 Cd1 107.0(13) . . ?
B2 O5 Cd2 124.1(14) . 4 ?
B2 O5 Cd2 118.0(13) . 4_554 ?
Sm1 O6 Sm1 103.5(7) . 1_556 ?
Sm1 O6 Cd2 111.6(6) . 2_565 ?
Sm1 O6 Cd2 111.6(6) . . ?
Cd2 O6 Sm1 112.8(6) 2_565 1_556 ?
Cd2 O6 Sm1 112.8(6) . 1_556 ?
Cd2 O6 Cd2 104.7(7) . 2_565 ?

loop_
_geom_bond_atom_site_label_1
_geom_bond_atom_site_label_2
_geom_bond_distance
_geom_bond_site_symmetry_2
_geom_bond_publ_flag
Sm1 Sm1 3.5051(4) 1_554 ?
Sm1 Sm1 3.5051(4) 1_556 ?
Sm1 Cd2 3.7412(16) 1_554 ?
Sm1 Cd2 3.6798(15) 2_565 ?
Sm1 Cd2 3.6798(15) . ?
Sm1 Cd2 3.7412(16) 2_564 ?
Sm1 O3 2.421(15) 3 ?
Sm1 O3 2.421(15) 4 ?
Sm1 O4 2.44(2) 3_556 ?
Sm1 O4 2.37(2) 3 ?
Sm1 O6 2.253(19) 1_554 ?
Sm1 O6 2.211(18) . ?
Cd1 B1 2.800(19) 4 ?
Cd1 O1 2.441(17) 4 ?
Cd1 O2 2.354(14) 4_554 ?
Cd1 O2 2.690(18) 4 ?
Cd1 O2 2.849(18) 1_554 ?
Cd1 O3 2.251(14) 1_554 ?
Cd1 O3 2.305(14) . ?
Cd1 O4 2.851(4) . ?
Cd1 O5 2.256(13) . ?
Cd2 Sm1 3.7412(16) 1_556 ?
Cd2 O1 2.355(15) 4 ?
Cd2 O1 2.321(15) 4_556 ?
Cd2 O2 2.293(14) . ?
Cd2 O5 2.330(12) 4_455 ?
Cd2 O5 2.349(12) 4_456 ?
Cd2 O6 2.237(11) . ?
B1 Cd1 2.800(19) 4_455 ?
B1 O1 1.38(2) . ?
B1 O2 1.37(2) . ?
B1 O3 1.36(2) . ?
B2 O4 1.38(4) . ?
B2 O5 1.357(19) . ?
B2 O5 1.357(19) 2 ?
O1 Cd1 2.441(17) 4_455 ?
O1 Cd2 2.355(15) 4_455 ?
O1 Cd2 2.321(15) 4_454 ?
O2 Cd1 2.354(14) 4_456 ?
O3 Sm1 2.421(15) 3_445 ?
O3 Cd1 2.251(14) 1_556 ?
O4 Sm1 2.37(2) 3_445 ?
O4 Sm1 2.44(2) 3_444 ?
O5 Cd2 2.330(12) 4 ?
O5 Cd2 2.349(12) 4_554 ?
O6 Sm1 2.253(19) 1_556 ?
O6 Cd2 2.238(11) 2_565 ?

loop_
_twin_individual_id
_twin_individual_mass_fraction_refined
1 0.85(4)
2 0.15(4)
